data_4027591
loop_
_publ_author_name
'Yosuke Demizu'
'Saori Nagoya'
'Mitsunobu Doi'
'Yukiko Sato'
'Masakazu Tanaka'
'Masaaki Kurihara'

_publ_section_title
;
 Twisted Structure of a Cyclic Hexapeptide Containing a Combination of
 Alternating l-Leu-d-Leu-Aib Segments
;
_journal_name_full 'Journal of Organic Chemistry'
_journal_page_first 9361
_journal_page_last 9365
_journal_paper_doi 10.1021/jo301509c
_journal_volume 77
_journal_year 2012
_chemical_absolute_configuration rm
_chemical_compound_source synthesis
_chemical_formula_moiety 'C32 H58 N6 O6, C H4 O'
_chemical_formula_sum 'C33 H62 N6 O7'
_chemical_formula_weight 654.89
_chemical_name_common cyclo(Leu-D-Leu-Aib)2
_chemical_name_systematic
; 
 ? 
;
_space_group_IT_number 1
_symmetry_cell_setting triclinic
_symmetry_space_group_name_Hall 'P 1'
_symmetry_space_group_name_H-M 'P 1'
_atom_sites_solution_hydrogens geom
_atom_sites_solution_primary direct
_atom_sites_solution_secondary difmap
_audit_creation_method SHELXL-97
_cell_angle_alpha 73.33(3)
_cell_angle_beta 67.47(3)
_cell_angle_gamma 83.35(3)
_cell_formula_units_Z 2
_cell_length_a 11.759(2)
_cell_length_b 13.661(3)
_cell_length_c 13.815(3)
_cell_measurement_reflns_used 4960
_cell_measurement_temperature 240(2)
_cell_measurement_theta_max 22.1
_cell_measurement_theta_min 2.3
_cell_volume 1963.7(9)
_computing_cell_refinement 'SAINTPLUS (Bruker, 1998)'
_computing_data_collection 'SMART (Bruker, 1998)'
_computing_data_reduction 'SAINTPLUS (Bruker, 1998)'
_computing_structure_refinement 'SHELXL-97 (Sheldrick, 2008)'
_computing_structure_solution 'SHELXS-97 (Sheldrick, 2008)'
_diffrn_ambient_temperature 240(2)
_diffrn_detector_area_resol_mean 8.366
_diffrn_measured_fraction_theta_full 0.989
_diffrn_measured_fraction_theta_max 0.989
_diffrn_measurement_device_type 'Bruker AXS SMART APEX (CCD area detector)'
_diffrn_measurement_method \w-scan
_diffrn_radiation_monochromator 'Bruker AXS Montel (conforcal multilayer optics)'
_diffrn_radiation_source 'MacScience M18XCE (rotating anode)'
_diffrn_radiation_type MoK\a
_diffrn_radiation_wavelength 0.71073
_diffrn_reflns_av_R_equivalents 0.0343
_diffrn_reflns_av_sigmaI/netI 0.0538
_diffrn_reflns_limit_h_max 14
_diffrn_reflns_limit_h_min -14
_diffrn_reflns_limit_k_max 17
_diffrn_reflns_limit_k_min -17
_diffrn_reflns_limit_l_max 17
_diffrn_reflns_limit_l_min -17
_diffrn_reflns_number 16743
_diffrn_reflns_theta_full 26.37
_diffrn_reflns_theta_max 26.37
_diffrn_reflns_theta_min 1.56
_diffrn_standards_decay_% 0
_diffrn_standards_interval_count 16743
_diffrn_standards_interval_time 480
_diffrn_standards_number 138
_exptl_absorpt_coefficient_mu 0.078
_exptl_absorpt_correction_T_max 1.0
_exptl_absorpt_correction_T_min 0.7773
_exptl_absorpt_correction_type empirical
_exptl_absorpt_process_details 'SADABS (Sheldrick, 1996)'
_exptl_crystal_colour colourless
_exptl_crystal_density_diffrn 1.108
_exptl_crystal_description block
_exptl_crystal_F_000 716
_exptl_crystal_size_max 0.30
_exptl_crystal_size_mid 0.25
_exptl_crystal_size_min 0.25
_refine_diff_density_max 0.951
_refine_diff_density_min -0.332
_refine_diff_density_rms 0.064
_refine_ls_abs_structure_details 'Flack (1983), 0 Friedel pairs'
_refine_ls_abs_structure_Flack -0.2(16)
_refine_ls_extinction_method none
_refine_ls_goodness_of_fit_ref 1.022
_refine_ls_hydrogen_treatment constr
_refine_ls_matrix_type full
_refine_ls_number_parameters 831
_refine_ls_number_reflns 7947
_refine_ls_number_restraints 81
_refine_ls_restrained_S_all 1.072
_refine_ls_R_factor_all 0.0919
_refine_ls_R_factor_gt 0.0774
_refine_ls_shift/su_max 0.003
_refine_ls_shift/su_mean 0.000
_refine_ls_structure_factor_coef Fsqd
_refine_ls_weighting_details 'calc w=1/[\s^2^(Fo^2^)+(0.1606P)^2^+0.1566P] where P=(Fo^2^+2Fc^2^)/3'
_refine_ls_weighting_scheme calc
_refine_ls_wR_factor_gt 0.2134
_refine_ls_wR_factor_ref 0.2288
_reflns_number_gt 6209
_reflns_number_total 7947
_reflns_threshold_expression I>2\s(I)
_cod_data_source_file jo301509c_si_002.cif
_cod_data_source_block cll
_cod_original_cell_volume 1963.7(7)
_cod_original_sg_symbol_H-M 'P 1 '
_cod_database_code 4027591

loop_
_symmetry_equiv_pos_as_xyz
'x, y, z'

loop_
_atom_site_label
_atom_site_type_symbol
_atom_site_fract_x
_atom_site_fract_y
_atom_site_fract_z
_atom_site_U_iso_or_equiv
_atom_site_adp_type
_atom_site_occupancy
_atom_site_symmetry_multiplicity
_atom_site_calc_flag
_atom_site_refinement_flags
O1A O 0.5182(14) 0.6607(9) 0.6058(12) 0.187(5) Uani 1 1 d .
C1A C 0.6565(17) 0.6334(12) 0.5282(15) 0.155(5) Uani 1 1 d U
H1A1 H 0.6972 0.5870 0.5728 0.233 Uiso 1 1 calc R
H1A2 H 0.7039 0.6958 0.4898 0.233 Uiso 1 1 calc R
H1A3 H 0.6505 0.6014 0.4762 0.233 Uiso 1 1 calc R
O1B O 0.6492(9) 0.5278(6) 0.7290(7) 0.125(2) Uani 1 1 d .
C1B C 0.7027(17) 0.4382(9) 0.7410(11) 0.142(5) Uani 1 1 d .
H1B1 H 0.7895 0.4466 0.7247 0.213 Uiso 1 1 calc R
H1B2 H 0.6939 0.4038 0.6918 0.213 Uiso 1 1 calc R
H1B3 H 0.6646 0.3975 0.8153 0.213 Uiso 1 1 calc R
N10A N 0.6188(4) 0.6255(3) 0.2289(3) 0.0445(9) Uani 1 1 d .
H10A H 0.6422 0.5924 0.2821 0.053 Uiso 1 1 calc R
C10A C 0.7028(4) 0.6295(4) 0.1185(4) 0.0445(10) Uani 1 1 d .
H10B H 0.6743 0.6856 0.0692 0.053 Uiso 1 1 calc R
C11A C 0.8324(5) 0.6558(5) 0.1015(4) 0.0567(13) Uani 1 1 d .
H11A H 0.8632 0.6006 0.1487 0.068 Uiso 1 1 calc R
H11B H 0.8859 0.6587 0.0262 0.068 Uiso 1 1 calc R
C12A C 0.8425(8) 0.7535(9) 0.1238(11) 0.114(3) Uani 1 1 d U
H12A H 0.8099 0.7370 0.2041 0.136 Uiso 1 1 calc R
C13A C 0.9772(10) 0.7795(12) 0.0917(13) 0.143(4) Uani 1 1 d U
H13A H 1.0217 0.7180 0.1131 0.215 Uiso 1 1 calc R
H13B H 0.9819 0.8292 0.1281 0.215 Uiso 1 1 calc R
H13C H 1.0135 0.8078 0.0137 0.215 Uiso 1 1 calc R
C14A C 0.7747(14) 0.8384(9) 0.0943(14) 0.145(4) Uani 1 1 d U
H14A H 0.7908 0.8941 0.1178 0.217 Uiso 1 1 calc R
H14B H 0.6877 0.8222 0.1286 0.217 Uiso 1 1 calc R
H14C H 0.7981 0.8586 0.0160 0.217 Uiso 1 1 calc R
C15A C 0.7018(5) 0.5312(4) 0.0865(4) 0.0489(11) Uani 1 1 d .
O15A O 0.7752(4) 0.5204(3) -0.0002(3) 0.0667(11) Uani 1 1 d .
N20A N 0.6179(4) 0.4601(3) 0.1566(3) 0.0482(9) Uani 1 1 d .
H20A H 0.5716 0.4689 0.2199 0.058 Uiso 1 1 calc R
C20A C 0.6025(5) 0.3682(4) 0.1286(4) 0.0490(11) Uani 1 1 d .
H20B H 0.6250 0.3843 0.0489 0.059 Uiso 1 1 calc R
C21A C 0.4679(5) 0.3338(4) 0.1847(5) 0.0564(12) Uani 1 1 d .
H21A H 0.4495 0.3082 0.2630 0.068 Uiso 1 1 calc R
H21B H 0.4150 0.3935 0.1736 0.068 Uiso 1 1 calc R
C22A C 0.4343(6) 0.2515(5) 0.1460(6) 0.0637(15) Uani 1 1 d .
H22A H 0.4860 0.1904 0.1590 0.076 Uiso 1 1 calc R
C23A C 0.4554(9) 0.2861(8) 0.0234(8) 0.099(3) Uani 1 1 d .
H23A H 0.5410 0.3046 -0.0184 0.149 Uiso 1 1 calc R
H23B H 0.4032 0.3448 0.0098 0.149 Uiso 1 1 calc R
H23C H 0.4350 0.2307 0.0022 0.149 Uiso 1 1 calc R
C24A C 0.3020(8) 0.2230(8) 0.2099(8) 0.093(2) Uani 1 1 d .
H24A H 0.2806 0.1707 0.1851 0.139 Uiso 1 1 calc R
H24B H 0.2503 0.2828 0.1997 0.139 Uiso 1 1 calc R
H24C H 0.2894 0.1971 0.2864 0.139 Uiso 1 1 calc R
C25A C 0.6921(5) 0.2864(4) 0.1612(4) 0.0512(11) Uani 1 1 d .
O25A O 0.6579(4) 0.2159(3) 0.2433(4) 0.0664(11) Uani 1 1 d .
N30A N 0.8095(4) 0.3019(4) 0.0959(4) 0.0553(11) Uani 1 1 d .
H30A H 0.8264 0.3507 0.0360 0.066 Uiso 1 1 calc R
C30A C 0.9129(5) 0.2408(5) 0.1193(5) 0.0606(14) Uani 1 1 d .
C31A C 0.9088(9) 0.1312(7) 0.1136(8) 0.094(3) Uani 1 1 d .
H31A H 0.9148 0.1318 0.0414 0.140 Uiso 1 1 calc R
H31B H 0.8318 0.0999 0.1667 0.140 Uiso 1 1 calc R
H31C H 0.9771 0.0923 0.1291 0.140 Uiso 1 1 calc R
C32A C 1.0319(7) 0.2968(9) 0.0375(6) 0.100(3) Uani 1 1 d .
H32A H 1.0403 0.2984 -0.0356 0.151 Uiso 1 1 calc R
H32B H 1.1019 0.2611 0.0528 0.151 Uiso 1 1 calc R
H32C H 1.0285 0.3661 0.0437 0.151 Uiso 1 1 calc R
C33A C 0.9035(5) 0.2392(4) 0.2336(4) 0.0536(12) Uani 1 1 d .
O33A O 0.9312(5) 0.1630(4) 0.2930(4) 0.0788(13) Uani 1 1 d .
N40A N 0.8710(4) 0.3265(3) 0.2611(3) 0.0514(10) Uani 1 1 d .
H40A H 0.8546 0.3790 0.2151 0.062 Uiso 1 1 calc R
C40A C 0.8616(5) 0.3374(4) 0.3650(4) 0.0455(10) Uani 1 1 d .
H40B H 0.8488 0.2693 0.4178 0.055 Uiso 1 1 calc R
C41A C 0.9794(5) 0.3841(5) 0.3555(5) 0.0588(13) Uani 1 1 d .
H41A H 1.0508 0.3514 0.3107 0.071 Uiso 1 1 calc R
H41B H 0.9812 0.4569 0.3179 0.071 Uiso 1 1 calc R
C42A C 0.9910(7) 0.3726(8) 0.4645(6) 0.092(3) Uani 1 1 d .
H42A H 0.9133 0.3940 0.5154 0.110 Uiso 1 1 calc R
C43A C 1.0185(12) 0.2554(11) 0.5116(11) 0.133(4) Uani 1 1 d U
H43A H 0.9516 0.2140 0.5207 0.199 Uiso 1 1 calc R
H43B H 1.0258 0.2459 0.5813 0.199 Uiso 1 1 calc R
H43C H 1.0948 0.2349 0.4614 0.199 Uiso 1 1 calc R
C44A C 1.0948(12) 0.4377(11) 0.4474(10) 0.130(4) Uani 1 1 d U
H44A H 1.1017 0.4315 0.5167 0.194 Uiso 1 1 calc R
H44B H 1.0788 0.5084 0.4155 0.194 Uiso 1 1 calc R
H44C H 1.1711 0.4152 0.3990 0.194 Uiso 1 1 calc R
C45A C 0.7502(5) 0.4040(4) 0.4029(4) 0.0440(10) Uani 1 1 d .
O45A O 0.7512(4) 0.4965(3) 0.3554(3) 0.0582(9) Uani 1 1 d .
N50A N 0.6540(4) 0.3593(3) 0.4846(3) 0.0501(10) Uani 1 1 d .
H50A H 0.6591 0.2938 0.5116 0.060 Uiso 1 1 calc R
C50A C 0.5390(5) 0.4101(4) 0.5344(4) 0.0496(11) Uani 1 1 d .
H50B H 0.5519 0.4513 0.5777 0.060 Uiso 1 1 calc R
C51A C 0.4433(5) 0.3280(4) 0.6089(4) 0.0540(13) Uani 1 1 d .
H51A H 0.4282 0.2904 0.5643 0.065 Uiso 1 1 calc R
H51B H 0.4778 0.2796 0.6583 0.065 Uiso 1 1 calc R
C52A C 0.3203(5) 0.3669(5) 0.6766(4) 0.0604(14) Uani 1 1 d .
H52A H 0.2951 0.4267 0.6284 0.072 Uiso 1 1 calc R
C53A C 0.3299(8) 0.4009(7) 0.7674(6) 0.089(2) Uani 1 1 d .
H53A H 0.2499 0.4246 0.8090 0.133 Uiso 1 1 calc R
H53B H 0.3887 0.4561 0.7374 0.133 Uiso 1 1 calc R
H53C H 0.3571 0.3440 0.8144 0.133 Uiso 1 1 calc R
C54A C 0.2216(6) 0.2847(6) 0.7212(6) 0.0788(19) Uani 1 1 d .
H54A H 0.2160 0.2644 0.6614 0.118 Uiso 1 1 calc R
H54B H 0.1428 0.3118 0.7604 0.118 Uiso 1 1 calc R
H54C H 0.2436 0.2258 0.7699 0.118 Uiso 1 1 calc R
C55A C 0.4933(5) 0.4804(4) 0.4467(4) 0.0473(11) Uani 1 1 d .
O55A O 0.4694(4) 0.4451(3) 0.3846(3) 0.0564(9) Uani 1 1 d .
N60A N 0.4786(4) 0.5798(3) 0.4466(3) 0.0501(10) Uani 1 1 d .
H60A H 0.4990 0.5981 0.4931 0.060 Uiso 1 1 calc R
C60A C 0.4316(5) 0.6588(4) 0.3754(4) 0.0543(12) Uani 1 1 d .
C61A C 0.2983(6) 0.6372(7) 0.3969(7) 0.087(2) Uani 1 1 d .
H61A H 0.2489 0.6303 0.4731 0.131 Uiso 1 1 calc R
H61B H 0.2948 0.5744 0.3788 0.131 Uiso 1 1 calc R
H61C H 0.2665 0.6933 0.3526 0.131 Uiso 1 1 calc R
C62A C 0.4411(8) 0.7606(5) 0.3963(6) 0.0734(17) Uani 1 1 d .
H62A H 0.3943 0.7575 0.4721 0.110 Uiso 1 1 calc R
H62B H 0.4084 0.8147 0.3509 0.110 Uiso 1 1 calc R
H62C H 0.5268 0.7743 0.3792 0.110 Uiso 1 1 calc R
C63A C 0.5089(4) 0.6693(4) 0.2530(4) 0.0446(10) Uani 1 1 d .
O63A O 0.4691(4) 0.7202(3) 0.1837(3) 0.0596(9) Uani 1 1 d .
N10B N 0.8558(4) 0.8072(3) 0.6307(3) 0.0533(10) Uani 1 1 d .
H10C H 0.8388 0.8692 0.6375 0.064 Uiso 1 1 calc R
C10B C 0.8322(5) 0.7234(4) 0.7296(5) 0.0584(14) Uani 1 1 d .
H10D H 0.8263 0.6587 0.7131 0.070 Uiso 1 1 calc R
C11B C 0.9343(6) 0.7134(5) 0.7737(5) 0.0690(18) Uani 1 1 d .
H11C H 0.9075 0.6659 0.8464 0.083 Uiso 1 1 calc R
H11D H 0.9463 0.7802 0.7815 0.083 Uiso 1 1 calc R
C12B C 1.0573(7) 0.6764(7) 0.7044(6) 0.092(2) Uani 1 1 d U
H12B H 1.0789 0.7198 0.6290 0.111 Uiso 1 1 calc R
C13B C 1.0500(11) 0.5691(9) 0.7033(10) 0.123(3) Uani 1 1 d U
H13D H 0.9833 0.5628 0.6805 0.185 Uiso 1 1 calc R
H13E H 1.0348 0.5245 0.7757 0.185 Uiso 1 1 calc R
H13F H 1.1270 0.5497 0.6530 0.185 Uiso 1 1 calc R
C14B C 1.1558(12) 0.6847(12) 0.7414(12) 0.143(4) Uani 1 1 d U
H14D H 1.1614 0.7549 0.7417 0.215 Uiso 1 1 calc R
H14E H 1.2333 0.6642 0.6928 0.215 Uiso 1 1 calc R
H14F H 1.1381 0.6406 0.8143 0.215 Uiso 1 1 calc R
C15B C 0.7105(5) 0.7436(4) 0.8148(4) 0.0516(12) Uani 1 1 d .
O15B O 0.7010(3) 0.8166(3) 0.8529(4) 0.0619(10) Uani 1 1 d .
N20B N 0.6180(4) 0.6810(3) 0.8454(4) 0.0509(10) Uani 1 1 d .
H20C H 0.6282 0.6327 0.8133 0.061 Uiso 1 1 calc R
C20B C 0.4997(5) 0.6896(4) 0.9305(4) 0.0476(11) Uani 1 1 d .
H20D H 0.5107 0.6729 1.0010 0.057 Uiso 1 1 calc R
C21B C 0.4092(5) 0.6149(4) 0.9367(5) 0.0558(13) Uani 1 1 d .
H21C H 0.4409 0.5455 0.9563 0.067 Uiso 1 1 calc R
H21D H 0.4071 0.6268 0.8639 0.067 Uiso 1 1 calc R
C22B C 0.2771(5) 0.6196(4) 1.0163(5) 0.0574(13) Uani 1 1 d .
H22B H 0.2432 0.6882 0.9928 0.069 Uiso 1 1 calc R
C23B C 0.1984(7) 0.5405(6) 1.0123(7) 0.083(2) Uani 1 1 d .
H23D H 0.1145 0.5446 1.0623 0.124 Uiso 1 1 calc R
H23E H 0.2314 0.4727 1.0330 0.124 Uiso 1 1 calc R
H23F H 0.1994 0.5540 0.9392 0.124 Uiso 1 1 calc R
C24B C 0.2679(7) 0.6041(6) 1.1314(5) 0.0751(18) Uani 1 1 d .
H24D H 0.3170 0.6550 1.1339 0.113 Uiso 1 1 calc R
H24E H 0.2982 0.5364 1.1573 0.113 Uiso 1 1 calc R
H24F H 0.1826 0.6108 1.1773 0.113 Uiso 1 1 calc R
C25B C 0.4507(4) 0.8002(4) 0.9059(4) 0.0464(11) Uani 1 1 d .
O25B O 0.4411(4) 0.8421(3) 0.8186(3) 0.0568(9) Uani 1 1 d .
N30B N 0.4210(4) 0.8444(3) 0.9880(4) 0.0513(10) Uani 1 1 d .
H30B H 0.4363 0.8106 1.0456 0.062 Uiso 1 1 calc R
C30B C 0.3650(5) 0.9453(4) 0.9862(5) 0.0637(16) Uani 1 1 d .
C31B C 0.2398(6) 0.9492(6) 0.9768(9) 0.097(3) Uani 1 1 d U
H31D H 0.1880 0.8958 1.0349 0.145 Uiso 1 1 calc R
H31E H 0.2500 0.9391 0.9072 0.145 Uiso 1 1 calc R
H31F H 0.2016 1.0153 0.9822 0.145 Uiso 1 1 calc R
C32B C 0.3533(9) 0.9678(6) 1.0916(6) 0.098(3) Uani 1 1 d U
H32D H 0.4340 0.9643 1.0962 0.146 Uiso 1 1 calc R
H32E H 0.2998 0.9177 1.1530 0.146 Uiso 1 1 calc R
H32F H 0.3187 1.0356 1.0926 0.146 Uiso 1 1 calc R
C33B C 0.4466(5) 1.0310(4) 0.8915(5) 0.0525(12) Uani 1 1 d .
O33B O 0.4045(4) 1.1128(3) 0.8624(5) 0.0827(15) Uani 1 1 d .
N40B N 0.5673(4) 1.0082(3) 0.8488(3) 0.0501(10) Uani 1 1 d .
H40C H 0.5956 0.9492 0.8754 0.060 Uiso 1 1 calc R
C40B C 0.6497(5) 1.0826(4) 0.7585(4) 0.0490(11) Uani 1 1 d .
H40D H 0.6240 1.1514 0.7699 0.059 Uiso 1 1 calc R
C41B C 0.7835(5) 1.0634(4) 0.7543(5) 0.0543(12) Uani 1 1 d .
H41C H 0.8080 0.9945 0.7455 0.065 Uiso 1 1 calc R
H41D H 0.8371 1.1117 0.6894 0.065 Uiso 1 1 calc R
C42B C 0.8066(7) 1.0728(6) 0.8499(6) 0.0765(18) Uani 1 1 d .
H42B H 0.7554 1.0215 0.9147 0.092 Uiso 1 1 calc R
C43B C 0.9402(8) 1.0494(8) 0.8355(8) 0.093(2) Uani 1 1 d .
H43D H 0.9540 1.0561 0.8981 0.139 Uiso 1 1 calc R
H43E H 0.9924 1.0970 0.7704 0.139 Uiso 1 1 calc R
H43F H 0.9597 0.9802 0.8286 0.139 Uiso 1 1 calc R
C44B C 0.7736(15) 1.1745(11) 0.8706(13) 0.139(4) Uani 1 1 d U
H44D H 0.7910 1.1764 0.9332 0.208 Uiso 1 1 calc R
H44E H 0.6867 1.1876 0.8846 0.208 Uiso 1 1 calc R
H44F H 0.8216 1.2264 0.8075 0.208 Uiso 1 1 calc R
C45B C 0.6499(5) 1.0830(4) 0.6476(4) 0.0483(11) Uani 1 1 d .
O45B O 0.7083(4) 1.1494(3) 0.5668(3) 0.0612(10) Uani 1 1 d .
N50B N 0.5896(4) 1.0088(3) 0.6417(4) 0.0504(10) Uani 1 1 d .
H50C H 0.5470 0.9650 0.7013 0.060 Uiso 1 1 calc R
C50B C 0.5934(5) 0.9994(4) 0.5372(5) 0.0552(12) Uani 1 1 d .
H50D H 0.6123 1.0669 0.4835 0.066 Uiso 1 1 calc R
C51B C 0.4703(6) 0.9632(5) 0.5489(6) 0.0695(16) Uani 1 1 d .
H51C H 0.4466 0.9012 0.6091 0.083 Uiso 1 1 calc R
H51D H 0.4801 0.9451 0.4824 0.083 Uiso 1 1 calc R
C52B C 0.3668(7) 1.0414(7) 0.5694(7) 0.087(2) Uani 1 1 d .
H52B H 0.3630 1.0651 0.6318 0.104 Uiso 1 1 calc R
C53B C 0.3872(9) 1.1325(8) 0.4724(8) 0.102(3) Uani 1 1 d .
H53D H 0.4643 1.1649 0.4552 0.153 Uiso 1 1 calc R
H53E H 0.3200 1.1810 0.4890 0.153 Uiso 1 1 calc R
H53F H 0.3903 1.1105 0.4107 0.153 Uiso 1 1 calc R
C54B C 0.2459(14) 0.9917(14) 0.5979(16) 0.166(6) Uani 1 1 d U
H54D H 0.2325 0.9338 0.6611 0.249 Uiso 1 1 calc R
H54E H 0.2481 0.9685 0.5371 0.249 Uiso 1 1 calc R
H54F H 0.1795 1.0409 0.6137 0.249 Uiso 1 1 calc R
C55B C 0.6982(6) 0.9251(4) 0.5007(5) 0.0587(14) Uani 1 1 d .
O55B O 0.6788(5) 0.8353(3) 0.5092(5) 0.0777(13) Uani 1 1 d .
N60B N 0.8105(4) 0.9603(4) 0.4661(4) 0.0557(11) Uani 1 1 d .
H60B H 0.8199 1.0245 0.4594 0.067 Uiso 1 1 calc R
C60B C 0.9210(6) 0.8951(5) 0.4382(5) 0.0697(17) Uani 1 1 d .
C61B C 1.0308(7) 0.9514(7) 0.4291(7) 0.095(3) Uani 1 1 d .
H61D H 1.0437 1.0144 0.3715 0.143 Uiso 1 1 calc R
H61E H 1.1038 0.9086 0.4126 0.143 Uiso 1 1 calc R
H61F H 1.0147 0.9671 0.4973 0.143 Uiso 1 1 calc R
C62B C 0.9432(10) 0.8696(8) 0.3315(6) 0.104(3) Uani 1 1 d .
H62D H 0.8734 0.8324 0.3395 0.156 Uiso 1 1 calc R
H62E H 1.0171 0.8280 0.3132 0.156 Uiso 1 1 calc R
H62F H 0.9534 0.9324 0.2740 0.156 Uiso 1 1 calc R
C63B C 0.9018(6) 0.7942(5) 0.5305(5) 0.0645(15) Uani 1 1 d .
O63B O 0.9376(6) 0.7145(4) 0.5114(5) 0.0929(17) Uani 1 1 d .
H1A H 0.5113 0.7284 0.5874 0.139 Uiso 1 1 d .
H1B H 0.6160 0.5370 0.6829 0.139 Uiso 1 1 d .

loop_
_atom_site_aniso_label
_atom_site_aniso_U_11
_atom_site_aniso_U_22
_atom_site_aniso_U_33
_atom_site_aniso_U_23
_atom_site_aniso_U_13
_atom_site_aniso_U_12
O1A 0.200(12) 0.133(8) 0.230(12) -0.024(8) -0.088(10) -0.041(7)
C1A 0.182(9) 0.139(8) 0.182(9) -0.040(7) -0.100(8) -0.035(7)
O1B 0.166(7) 0.088(4) 0.158(6) -0.065(4) -0.084(6) 0.023(4)
C1B 0.200(14) 0.095(7) 0.122(9) -0.037(6) -0.046(9) 0.014(8)
N10A 0.046(2) 0.045(2) 0.0395(19) -0.0066(16) -0.0137(16) -0.0084(17)
C10A 0.043(2) 0.045(2) 0.040(2) -0.0069(19) -0.0113(19) -0.0040(19)
C11A 0.041(3) 0.072(3) 0.047(3) -0.008(2) -0.008(2) -0.011(2)
C12A 0.069(4) 0.122(6) 0.158(7) -0.070(6) -0.021(5) -0.022(4)
C13A 0.090(6) 0.166(8) 0.189(9) -0.088(7) -0.027(6) -0.033(6)
C14A 0.137(8) 0.094(6) 0.201(10) -0.013(6) -0.071(7) -0.029(6)
C15A 0.052(3) 0.050(3) 0.038(2) -0.007(2) -0.013(2) -0.002(2)
O15A 0.077(3) 0.066(2) 0.0391(19) -0.0146(17) 0.0006(18) -0.009(2)
N20A 0.054(2) 0.047(2) 0.040(2) -0.0133(17) -0.0109(17) -0.0073(18)
C20A 0.053(3) 0.050(3) 0.046(3) -0.015(2) -0.019(2) 0.000(2)
C21A 0.055(3) 0.056(3) 0.064(3) -0.025(3) -0.022(3) 0.001(2)
C22A 0.058(3) 0.065(3) 0.086(4) -0.033(3) -0.037(3) 0.004(3)
C23A 0.100(6) 0.128(7) 0.098(6) -0.069(6) -0.037(5) -0.005(5)
C24A 0.071(4) 0.108(6) 0.113(6) -0.044(5) -0.032(4) -0.020(4)
C25A 0.055(3) 0.052(3) 0.051(3) -0.016(2) -0.021(2) -0.005(2)
O25A 0.062(2) 0.062(2) 0.065(2) 0.0002(19) -0.0216(19) -0.0087(19)
N30A 0.057(3) 0.064(3) 0.045(2) -0.018(2) -0.0170(19) 0.003(2)
C30A 0.052(3) 0.081(4) 0.052(3) -0.028(3) -0.018(2) 0.012(3)
C31A 0.116(6) 0.093(5) 0.103(6) -0.058(5) -0.063(5) 0.047(5)
C32A 0.049(4) 0.173(9) 0.059(4) -0.030(5) -0.003(3) 0.010(4)
C33A 0.048(3) 0.060(3) 0.055(3) -0.017(2) -0.022(2) 0.008(2)
O33A 0.097(3) 0.073(3) 0.082(3) -0.032(2) -0.048(3) 0.028(3)
N40A 0.055(3) 0.055(2) 0.042(2) -0.0102(18) -0.0188(19) 0.000(2)
C40A 0.048(3) 0.047(2) 0.040(2) -0.0053(19) -0.017(2) -0.004(2)
C41A 0.046(3) 0.071(3) 0.052(3) -0.009(2) -0.011(2) -0.020(3)
C42A 0.055(4) 0.160(9) 0.065(4) -0.036(5) -0.017(3) -0.020(4)
C43A 0.122(7) 0.150(8) 0.120(6) 0.025(6) -0.076(6) -0.016(6)
C44A 0.125(7) 0.166(8) 0.128(7) -0.029(6) -0.074(6) -0.041(6)
C45A 0.048(2) 0.047(3) 0.036(2) -0.0061(19) -0.0161(19) -0.009(2)
O45A 0.056(2) 0.049(2) 0.054(2) 0.0041(16) -0.0141(17) -0.0090(16)
N50A 0.056(2) 0.041(2) 0.042(2) -0.0036(16) -0.0099(18) -0.0055(18)
C50A 0.055(3) 0.049(3) 0.034(2) -0.0065(19) -0.007(2) -0.003(2)
C51A 0.052(3) 0.046(3) 0.044(3) -0.006(2) -0.002(2) 0.001(2)
C52A 0.052(3) 0.063(3) 0.046(3) -0.003(2) -0.005(2) 0.004(2)
C53A 0.076(5) 0.104(6) 0.070(4) -0.044(4) 0.003(3) 0.005(4)
C54A 0.055(3) 0.095(5) 0.070(4) -0.021(4) -0.002(3) -0.014(3)
C55A 0.047(3) 0.046(3) 0.038(2) -0.0115(19) -0.0013(19) -0.011(2)
O55A 0.065(2) 0.058(2) 0.0410(17) -0.0153(15) -0.0075(16) -0.0155(18)
N60A 0.060(3) 0.047(2) 0.038(2) -0.0089(17) -0.0134(18) -0.0040(19)
C60A 0.053(3) 0.057(3) 0.051(3) -0.020(2) -0.013(2) 0.001(2)
C61A 0.045(3) 0.111(6) 0.080(5) -0.013(4) -0.006(3) 0.007(3)
C62A 0.097(5) 0.060(3) 0.068(4) -0.022(3) -0.037(4) 0.014(3)
C63A 0.044(2) 0.041(2) 0.051(3) -0.014(2) -0.018(2) -0.0018(19)
O63A 0.053(2) 0.069(2) 0.055(2) -0.0141(18) -0.0224(17) 0.0089(18)
N10B 0.064(3) 0.045(2) 0.045(2) -0.0122(17) -0.016(2) 0.0113(19)
C10B 0.055(3) 0.046(3) 0.058(3) -0.007(2) -0.011(2) 0.013(2)
C11B 0.055(3) 0.076(4) 0.046(3) 0.005(3) -0.007(2) 0.017(3)
C12B 0.067(3) 0.109(4) 0.069(3) 0.002(3) -0.017(3) 0.025(3)
C13B 0.112(5) 0.118(5) 0.120(5) -0.035(4) -0.031(4) 0.040(4)
C14B 0.112(5) 0.160(6) 0.144(6) -0.018(4) -0.054(4) 0.017(4)
C15B 0.050(3) 0.036(2) 0.059(3) -0.008(2) -0.015(2) 0.009(2)
O15B 0.0443(19) 0.053(2) 0.085(3) -0.028(2) -0.0136(18) 0.0031(16)
N20B 0.050(2) 0.039(2) 0.057(2) -0.0118(18) -0.0135(19) 0.0031(17)
C20B 0.051(3) 0.042(2) 0.047(3) -0.007(2) -0.019(2) 0.002(2)
C21B 0.063(3) 0.040(2) 0.061(3) -0.008(2) -0.023(3) -0.004(2)
C22B 0.057(3) 0.046(3) 0.064(3) -0.002(2) -0.023(3) -0.010(2)
C23B 0.074(4) 0.080(5) 0.097(5) -0.021(4) -0.029(4) -0.025(4)
C24B 0.064(4) 0.082(4) 0.066(4) -0.001(3) -0.019(3) -0.017(3)
C25B 0.043(2) 0.035(2) 0.053(3) -0.001(2) -0.015(2) -0.0047(18)
O25B 0.056(2) 0.0481(19) 0.062(2) -0.0032(17) -0.0237(17) -0.0039(16)
N30B 0.044(2) 0.040(2) 0.055(2) -0.0098(18) -0.0052(18) 0.0025(17)
C30B 0.046(3) 0.045(3) 0.075(4) -0.017(3) 0.005(3) 0.001(2)
C31B 0.045(3) 0.067(4) 0.144(6) -0.010(4) -0.010(4) 0.000(3)
C32B 0.115(6) 0.068(4) 0.073(4) -0.028(3) 0.010(4) 0.006(4)
C33B 0.041(2) 0.040(2) 0.065(3) -0.014(2) -0.010(2) 0.007(2)
O33B 0.060(3) 0.050(2) 0.106(4) 0.000(2) -0.014(2) 0.0078(19)
N40B 0.047(2) 0.038(2) 0.051(2) -0.0031(17) -0.0082(18) -0.0020(17)
C40B 0.046(3) 0.036(2) 0.058(3) -0.008(2) -0.014(2) -0.0022(19)
C41B 0.046(3) 0.054(3) 0.056(3) -0.010(2) -0.012(2) -0.008(2)
C42B 0.076(4) 0.094(5) 0.068(4) -0.036(4) -0.031(3) 0.017(4)
C43B 0.078(5) 0.115(6) 0.096(6) -0.030(5) -0.041(4) -0.004(4)
C44B 0.163(8) 0.148(8) 0.165(8) -0.078(7) -0.109(7) 0.042(6)
C45B 0.052(3) 0.034(2) 0.054(3) -0.005(2) -0.019(2) 0.0001(19)
O45B 0.066(2) 0.048(2) 0.057(2) 0.0001(17) -0.0150(18) -0.0125(17)
N50B 0.052(2) 0.041(2) 0.053(2) -0.0033(18) -0.0198(19) -0.0042(17)
C50B 0.057(3) 0.045(3) 0.063(3) -0.005(2) -0.027(3) -0.003(2)
C51B 0.067(4) 0.065(4) 0.085(4) -0.010(3) -0.043(3) -0.005(3)
C52B 0.063(4) 0.102(6) 0.101(6) -0.030(5) -0.035(4) 0.007(4)
C53B 0.090(6) 0.102(6) 0.110(6) -0.019(5) -0.048(5) 0.034(5)
C54B 0.109(7) 0.171(9) 0.191(10) -0.031(8) -0.037(7) -0.007(7)
C55B 0.075(4) 0.048(3) 0.061(3) -0.010(2) -0.037(3) 0.004(3)
O55B 0.088(3) 0.054(2) 0.101(3) -0.022(2) -0.046(3) 0.006(2)
N60B 0.059(3) 0.053(2) 0.053(2) -0.008(2) -0.024(2) 0.005(2)
C60B 0.073(4) 0.079(4) 0.045(3) -0.016(3) -0.016(3) 0.020(3)
C61B 0.057(4) 0.108(6) 0.082(5) 0.014(4) -0.012(3) 0.000(4)
C62B 0.124(7) 0.118(7) 0.053(4) -0.028(4) -0.020(4) 0.037(6)
C63B 0.069(4) 0.061(3) 0.062(3) -0.022(3) -0.026(3) 0.023(3)
O63B 0.121(4) 0.078(3) 0.080(3) -0.038(3) -0.038(3) 0.042(3)

loop_
_atom_type_symbol
_atom_type_description
_atom_type_scat_dispersion_real
_atom_type_scat_dispersion_imag
_atom_type_scat_source
C C 0.0033 0.0016 'International Tables Vol C Tables 4.2.6.8 and 6.1.1.4'
H H 0.0000 0.0000 'International Tables Vol C Tables 4.2.6.8 and 6.1.1.4'
N N 0.0061 0.0033 'International Tables Vol C Tables 4.2.6.8 and 6.1.1.4'
O O 0.0106 0.0060 'International Tables Vol C Tables 4.2.6.8 and 6.1.1.4'

loop_
_geom_angle_atom_site_label_1
_geom_angle_atom_site_label_2
_geom_angle_atom_site_label_3
_geom_angle
C1A O1A H1A 106.2(13)
O1A C1A H1A1 109.5
O1A C1A H1A2 109.5
H1A1 C1A H1A2 109.5
O1A C1A H1A3 109.5
H1A1 C1A H1A3 109.5
H1A2 C1A H1A3 109.5
C1B O1B H1B 110.8(9)
O1B C1B H1B1 109.5
O1B C1B H1B2 109.5
H1B1 C1B H1B2 109.5
O1B C1B H1B3 109.5
H1B1 C1B H1B3 109.5
H1B2 C1B H1B3 109.5
C63A N10A C10A 123.8(4)
C63A N10A H10A 118.1
C10A N10A H10A 118.1
N10A C10A C11A 111.0(4)
N10A C10A C15A 112.6(4)
C11A C10A C15A 111.3(4)
N10A C10A H10B 107.2
C11A C10A H10B 107.2
C15A C10A H10B 107.2
C12A C11A C10A 114.7(6)
C12A C11A H11A 108.6
C10A C11A H11A 108.6
C12A C11A H11B 108.6
C10A C11A H11B 108.6
H11A C11A H11B 107.6
C14A C12A C11A 121.1(10)
C14A C12A C13A 112.0(11)
C11A C12A C13A 110.8(8)
C14A C12A H12A 103.6
C11A C12A H12A 103.6
C13A C12A H12A 103.6
C12A C13A H13A 109.5
C12A C13A H13B 109.5
H13A C13A H13B 109.5
C12A C13A H13C 109.5
H13A C13A H13C 109.5
H13B C13A H13C 109.5
C12A C14A H14A 109.5
C12A C14A H14B 109.5
H14A C14A H14B 109.5
C12A C14A H14C 109.5
H14A C14A H14C 109.5
H14B C14A H14C 109.5
O15A C15A N20A 122.7(5)
O15A C15A C10A 119.7(5)
N20A C15A C10A 117.6(4)
C15A N20A C20A 121.4(4)
C15A N20A H20A 119.3
C20A N20A H20A 119.3
N20A C20A C21A 110.1(4)
N20A C20A C25A 107.6(4)
C21A C20A C25A 112.9(4)
N20A C20A H20B 108.7
C21A C20A H20B 108.7
C25A C20A H20B 108.7
C22A C21A C20A 115.2(5)
C22A C21A H21A 108.5
C20A C21A H21A 108.5
C22A C21A H21B 108.5
C20A C21A H21B 108.5
H21A C21A H21B 107.5
C24A C22A C21A 109.5(6)
C24A C22A C23A 109.1(6)
C21A C22A C23A 112.5(6)
C24A C22A H22A 108.6
C21A C22A H22A 108.6
C23A C22A H22A 108.6
C22A C23A H23A 109.5
C22A C23A H23B 109.5
H23A C23A H23B 109.5
C22A C23A H23C 109.5
H23A C23A H23C 109.5
H23B C23A H23C 109.5
C22A C24A H24A 109.5
C22A C24A H24B 109.5
H24A C24A H24B 109.5
C22A C24A H24C 109.5
H24A C24A H24C 109.5
H24B C24A H24C 109.5
O25A C25A N30A 123.3(5)
O25A C25A C20A 122.1(5)
N30A C25A C20A 114.5(5)
C25A N30A C30A 123.7(5)
C25A N30A H30A 118.1
C30A N30A H30A 118.1
N30A C30A C31A 110.6(5)
N30A C30A C33A 109.1(4)
C31A C30A C33A 109.1(6)
N30A C30A C32A 106.9(6)
C31A C30A C32A 113.2(7)
C33A C30A C32A 107.9(6)
C30A C31A H31A 109.5
C30A C31A H31B 109.5
H31A C31A H31B 109.5
C30A C31A H31C 109.5
H31A C31A H31C 109.5
H31B C31A H31C 109.5
C30A C32A H32A 109.5
C30A C32A H32B 109.5
H32A C32A H32B 109.5
C30A C32A H32C 109.5
H32A C32A H32C 109.5
H32B C32A H32C 109.5
O33A C33A N40A 122.5(5)
O33A C33A C30A 121.5(5)
N40A C33A C30A 116.0(5)
C33A N40A C40A 122.3(4)
C33A N40A H40A 118.8
C40A N40A H40A 118.8
N40A C40A C45A 107.3(4)
N40A C40A C41A 111.0(4)
C45A C40A C41A 111.5(4)
N40A C40A H40B 109.0
C45A C40A H40B 109.0
C41A C40A H40B 109.0
C42A C41A C40A 113.9(5)
C42A C41A H41A 108.8
C40A C41A H41A 108.8
C42A C41A H41B 108.8
C40A C41A H41B 108.8
H41A C41A H41B 107.7
C44A C42A C41A 109.2(7)
C44A C42A C43A 110.3(9)
C41A C42A C43A 107.8(8)
C44A C42A H42A 109.9
C41A C42A H42A 109.9
C43A C42A H42A 109.9
C42A C43A H43A 109.5
C42A C43A H43B 109.5
H43A C43A H43B 109.5
C42A C43A H43C 109.5
H43A C43A H43C 109.5
H43B C43A H43C 109.5
C42A C44A H44A 109.5
C42A C44A H44B 109.5
H44A C44A H44B 109.5
C42A C44A H44C 109.5
H44A C44A H44C 109.5
H44B C44A H44C 109.5
O45A C45A N50A 122.6(5)
O45A C45A C40A 120.3(4)
N50A C45A C40A 117.1(4)
C45A N50A C50A 125.5(4)
C45A N50A H50A 117.2
C50A N50A H50A 117.2
N50A C50A C51A 108.1(4)
N50A C50A C55A 110.8(4)
C51A C50A C55A 109.6(5)
N50A C50A H50B 109.4
C51A C50A H50B 109.4
C55A C50A H50B 109.4
C52A C51A C50A 115.4(5)
C52A C51A H51A 108.4
C50A C51A H51A 108.4
C52A C51A H51B 108.4
C50A C51A H51B 108.4
H51A C51A H51B 107.5
C53A C52A C51A 111.7(6)
C53A C52A C54A 110.6(5)
C51A C52A C54A 110.3(6)
C53A C52A H52A 108.0
C51A C52A H52A 108.0
C54A C52A H52A 108.0
C52A C53A H53A 109.5
C52A C53A H53B 109.5
H53A C53A H53B 109.5
C52A C53A H53C 109.5
H53A C53A H53C 109.5
H53B C53A H53C 109.5
C52A C54A H54A 109.5
C52A C54A H54B 109.5
H54A C54A H54B 109.5
C52A C54A H54C 109.5
H54A C54A H54C 109.5
H54B C54A H54C 109.5
O55A C55A N60A 123.7(5)
O55A C55A C50A 120.6(5)
N60A C55A C50A 115.7(4)
C55A N60A C60A 125.4(4)
C55A N60A H60A 117.3
C60A N60A H60A 117.3
N60A C60A C62A 107.7(5)
N60A C60A C61A 110.6(5)
C62A C60A C61A 110.7(6)
N60A C60A C63A 112.7(4)
C62A C60A C63A 106.5(5)
C61A C60A C63A 108.5(5)
C60A C61A H61A 109.5
C60A C61A H61B 109.5
H61A C61A H61B 109.5
C60A C61A H61C 109.5
H61A C61A H61C 109.5
H61B C61A H61C 109.5
C60A C62A H62A 109.5
C60A C62A H62B 109.5
H62A C62A H62B 109.5
C60A C62A H62C 109.5
H62A C62A H62C 109.5
H62B C62A H62C 109.5
O63A C63A N10A 123.0(5)
O63A C63A C60A 119.9(4)
N10A C63A C60A 117.1(4)
C63B N10B C10B 123.8(5)
C63B N10B H10C 118.1
C10B N10B H10C 118.1
N10B C10B C11B 111.4(5)
N10B C10B C15B 108.7(4)
C11B C10B C15B 109.4(5)
N10B C10B H10D 109.1
C11B C10B H10D 109.1
C15B C10B H10D 109.1
C10B C11B C12B 114.9(6)
C10B C11B H11C 108.5
C12B C11B H11C 108.5
C10B C11B H11D 108.5
C12B C11B H11D 108.5
H11C C11B H11D 107.5
C14B C12B C13B 109.2(9)
C14B C12B C11B 112.0(9)
C13B C12B C11B 111.3(8)
C14B C12B H12B 108.1
C13B C12B H12B 108.1
C11B C12B H12B 108.1
C12B C13B H13D 109.5
C12B C13B H13E 109.5
H13D C13B H13E 109.5
C12B C13B H13F 109.5
H13D C13B H13F 109.5
H13E C13B H13F 109.5
C12B C14B H14D 109.5
C12B C14B H14E 109.5
H14D C14B H14E 109.5
C12B C14B H14F 109.5
H14D C14B H14F 109.5
H14E C14B H14F 109.5
O15B C15B N20B 122.2(5)
O15B C15B C10B 119.6(5)
N20B C15B C10B 118.1(5)
C15B N20B C20B 122.8(4)
C15B N20B H20C 118.6
C20B N20B H20C 118.6
N20B C20B C21B 109.6(4)
N20B C20B C25B 109.4(4)
C21B C20B C25B 110.4(4)
N20B C20B H20D 109.1
C21B C20B H20D 109.1
C25B C20B H20D 109.1
C20B C21B C22B 116.5(5)
C20B C21B H21C 108.2
C22B C21B H21C 108.2
C20B C21B H21D 108.2
C22B C21B H21D 108.2
H21C C21B H21D 107.3
C24B C22B C23B 109.7(5)
C24B C22B C21B 113.4(5)
C23B C22B C21B 109.9(6)
C24B C22B H22B 107.9
C23B C22B H22B 107.9
C21B C22B H22B 107.9
C22B C23B H23D 109.5
C22B C23B H23E 109.5
H23D C23B H23E 109.5
C22B C23B H23F 109.5
H23D C23B H23F 109.5
H23E C23B H23F 109.5
C22B C24B H24D 109.5
C22B C24B H24E 109.5
H24D C24B H24E 109.5
C22B C24B H24F 109.5
H24D C24B H24F 109.5
H24E C24B H24F 109.5
O25B C25B N30B 124.2(5)
O25B C25B C20B 121.5(5)
N30B C25B C20B 114.3(4)
C25B N30B C30B 123.9(5)
C25B N30B H30B 118.0
C30B N30B H30B 118.0
N30B C30B C31B 111.3(5)
N30B C30B C32B 106.8(6)
C31B C30B C32B 110.9(7)
N30B C30B C33B 112.7(4)
C31B C30B C33B 108.4(6)
C32B C30B C33B 106.7(6)
C30B C31B H31D 109.5
C30B C31B H31E 109.5
H31D C31B H31E 109.5
C30B C31B H31F 109.5
H31D C31B H31F 109.5
H31E C31B H31F 109.5
C30B C32B H32D 109.5
C30B C32B H32E 109.5
H32D C32B H32E 109.5
C30B C32B H32F 109.5
H32D C32B H32F 109.5
H32E C32B H32F 109.5
O33B C33B N40B 122.8(5)
O33B C33B C30B 121.3(5)
N40B C33B C30B 115.9(4)
C33B N40B C40B 119.7(4)
C33B N40B H40C 120.1
C40B N40B H40C 120.1
N40B C40B C45B 114.0(4)
N40B C40B C41B 110.6(4)
C45B C40B C41B 107.7(4)
N40B C40B H40D 108.1
C45B C40B H40D 108.1
C41B C40B H40D 108.1
C42B C41B C40B 116.3(5)
C42B C41B H41C 108.2
C40B C41B H41C 108.2
C42B C41B H41D 108.2
C40B C41B H41D 108.2
H41C C41B H41D 107.4
C44B C42B C41B 113.1(7)
C44B C42B C43B 109.5(9)
C41B C42B C43B 110.3(6)
C44B C42B H42B 107.9
C41B C42B H42B 107.9
C43B C42B H42B 107.9
C42B C43B H43D 109.5
C42B C43B H43E 109.5
H43D C43B H43E 109.5
C42B C43B H43F 109.5
H43D C43B H43F 109.5
H43E C43B H43F 109.5
C42B C44B H44D 109.5
C42B C44B H44E 109.5
H44D C44B H44E 109.5
C42B C44B H44F 109.5
H44D C44B H44F 109.5
H44E C44B H44F 109.5
O45B C45B N50B 122.5(5)
O45B C45B C40B 118.9(5)
N50B C45B C40B 118.5(4)
C45B N50B C50B 121.7(4)
C45B N50B H50C 119.1
C50B N50B H50C 119.1
N50B C50B C51B 110.7(5)
N50B C50B C55B 106.6(4)
C51B C50B C55B 112.4(5)
N50B C50B H50D 109.0
C51B C50B H50D 109.0
C55B C50B H50D 109.0
C50B C51B C52B 114.2(6)
C50B C51B H51C 108.7
C52B C51B H51C 108.7
C50B C51B H51D 108.7
C52B C51B H51D 108.7
H51C C51B H51D 107.6
C53B C52B C54B 109.8(10)
C53B C52B C51B 111.9(7)
C54B C52B C51B 109.5(9)
C53B C52B H52B 108.5
C54B C52B H52B 108.5
C51B C52B H52B 108.5
C52B C53B H53D 109.5
C52B C53B H53E 109.5
H53D C53B H53E 109.5
C52B C53B H53F 109.5
H53D C53B H53F 109.5
H53E C53B H53F 109.5
C52B C54B H54D 109.5
C52B C54B H54E 109.5
H54D C54B H54E 109.5
C52B C54B H54F 109.5
H54D C54B H54F 109.5
H54E C54B H54F 109.5
O55B C55B N60B 121.9(6)
O55B C55B C50B 121.9(6)
N60B C55B C50B 116.0(5)
C55B N60B C60B 122.5(5)
C55B N60B H60B 118.8
C60B N60B H60B 118.8
N60B C60B C61B 108.6(6)
N60B C60B C62B 110.2(6)
C61B C60B C62B 110.8(7)
N60B C60B C63B 109.2(5)
C61B C60B C63B 108.9(6)
C62B C60B C63B 109.1(6)
C60B C61B H61D 109.5
C60B C61B H61E 109.5
H61D C61B H61E 109.5
C60B C61B H61F 109.5
H61D C61B H61F 109.5
H61E C61B H61F 109.5
C60B C62B H62D 109.5
C60B C62B H62E 109.5
H62D C62B H62E 109.5
C60B C62B H62F 109.5
H62D C62B H62F 109.5
H62E C62B H62F 109.5
O63B C63B N10B 123.6(6)
O63B C63B C60B 121.6(6)
N10B C63B C60B 114.3(5)

loop_
_geom_bond_atom_site_label_1
_geom_bond_atom_site_label_2
_geom_bond_distance
O1A C1A 1.64(2)
O1A H1A 0.889(11)
C1A H1A1 0.9700
C1A H1A2 0.9700
C1A H1A3 0.9700
O1B C1B 1.306(14)
O1B H1B 0.841(8)
C1B H1B1 0.9700
C1B H1B2 0.9700
C1B H1B3 0.9700
N10A C63A 1.320(6)
N10A C10A 1.455(6)
N10A H10A 0.8700
C10A C11A 1.521(7)
C10A C15A 1.532(7)
C10A H10B 0.9900
C11A C12A 1.479(11)
C11A H11A 0.9800
C11A H11B 0.9800
C12A C14A 1.382(17)
C12A C13A 1.528(14)
C12A H12A 0.9900
C13A H13A 0.9700
C13A H13B 0.9700
C13A H13C 0.9700
C14A H14A 0.9700
C14A H14B 0.9700
C14A H14C 0.9700
C15A O15A 1.217(6)
C15A N20A 1.343(7)
N20A C20A 1.465(7)
N20A H20A 0.8700
C20A C21A 1.533(8)
C20A C25A 1.538(8)
C20A H20B 0.9900
C21A C22A 1.521(8)
C21A H21A 0.9800
C21A H21B 0.9800
C22A C24A 1.498(11)
C22A C23A 1.548(12)
C22A H22A 0.9900
C23A H23A 0.9700
C23A H23B 0.9700
C23A H23C 0.9700
C24A H24A 0.9700
C24A H24B 0.9700
C24A H24C 0.9700
C25A O25A 1.219(7)
C25A N30A 1.329(7)
N30A C30A 1.480(8)
N30A H30A 0.8700
C30A C31A 1.530(11)
C30A C33A 1.535(8)
C30A C32A 1.535(11)
C31A H31A 0.9700
C31A H31B 0.9700
C31A H31C 0.9700
C32A H32A 0.9700
C32A H32B 0.9700
C32A H32C 0.9700
C33A O33A 1.224(7)
C33A N40A 1.325(7)
N40A C40A 1.447(6)
N40A H40A 0.8700
C40A C45A 1.513(7)
C40A C41A 1.535(7)
C40A H40B 0.9900
C41A C42A 1.526(9)
C41A H41A 0.9800
C41A H41B 0.9800
C42A C44A 1.498(13)
C42A C43A 1.591(17)
C42A H42A 0.9900
C43A H43A 0.9700
C43A H43B 0.9700
C43A H43C 0.9700
C44A H44A 0.9700
C44A H44B 0.9700
C44A H44C 0.9700
C45A O45A 1.245(6)
C45A N50A 1.309(6)
N50A C50A 1.459(7)
N50A H50A 0.8700
C50A C51A 1.525(7)
C50A C55A 1.545(7)
C50A H50B 0.9900
C51A C52A 1.522(7)
C51A H51A 0.9800
C51A H51B 0.9800
C52A C53A 1.503(11)
C52A C54A 1.531(10)
C52A H52A 0.9900
C53A H53A 0.9700
C53A H53B 0.9700
C53A H53C 0.9700
C54A H54A 0.9700
C54A H54B 0.9700
C54A H54C 0.9700
C55A O55A 1.226(6)
C55A N60A 1.349(7)
N60A C60A 1.452(7)
N60A H60A 0.8700
C60A C62A 1.522(9)
C60A C61A 1.528(9)
C60A C63A 1.556(7)
C61A H61A 0.9700
C61A H61B 0.9700
C61A H61C 0.9700
C62A H62A 0.9700
C62A H62B 0.9700
C62A H62C 0.9700
C63A O63A 1.227(6)
N10B C63B 1.337(8)
N10B C10B 1.463(7)
N10B H10C 0.8700
C10B C11B 1.518(10)
C10B C15B 1.522(7)
C10B H10D 0.9900
C11B C12B 1.521(10)
C11B H11C 0.9800
C11B H11D 0.9800
C12B C14B 1.460(17)
C12B C13B 1.483(16)
C12B H12B 0.9900
C13B H13D 0.9700
C13B H13E 0.9700
C13B H13F 0.9700
C14B H14D 0.9700
C14B H14E 0.9700
C14B H14F 0.9700
C15B O15B 1.231(7)
C15B N20B 1.323(7)
N20B C20B 1.456(7)
N20B H20C 0.8700
C20B C21B 1.521(8)
C20B C25B 1.544(7)
C20B H20D 0.9900
C21B C22B 1.528(9)
C21B H21C 0.9800
C21B H21D 0.9800
C22B C24B 1.505(9)
C22B C23B 1.527(9)
C22B H22B 0.9900
C23B H23D 0.9700
C23B H23E 0.9700
C23B H23F 0.9700
C24B H24D 0.9700
C24B H24E 0.9700
C24B H24F 0.9700
C25B O25B 1.221(6)
C25B N30B 1.347(7)
N30B C30B 1.455(7)
N30B H30B 0.8700
C30B C31B 1.520(11)
C30B C32B 1.525(12)
C30B C33B 1.556(8)
C31B H31D 0.9700
C31B H31E 0.9700
C31B H31F 0.9700
C32B H32D 0.9700
C32B H32E 0.9700
C32B H32F 0.9700
C33B O33B 1.192(7)
C33B N40B 1.350(7)
N40B C40B 1.450(6)
N40B H40C 0.8700
C40B C45B 1.529(8)
C40B C41B 1.546(8)
C40B H40D 0.9900
C41B C42B 1.488(9)
C41B H41C 0.9800
C41B H41D 0.9800
C42B C44B 1.477(15)
C42B C43B 1.513(11)
C42B H42B 0.9900
C43B H43D 0.9700
C43B H43E 0.9700
C43B H43F 0.9700
C44B H44D 0.9700
C44B H44E 0.9700
C44B H44F 0.9700
C45B O45B 1.231(6)
C45B N50B 1.340(7)
N50B C50B 1.469(8)
N50B H50C 0.8700
C50B C51B 1.519(8)
C50B C55B 1.527(9)
C50B H50D 0.9900
C51B C52B 1.519(11)
C51B H51C 0.9800
C51B H51D 0.9800
C52B C53B 1.506(13)
C52B C54B 1.509(18)
C52B H52B 0.9900
C53B H53D 0.9700
C53B H53E 0.9700
C53B H53F 0.9700
C54B H54D 0.9700
C54B H54E 0.9700
C54B H54F 0.9700
C55B O55B 1.238(7)
C55B N60B 1.318(8)
N60B C60B 1.475(8)
N60B H60B 0.8700
C60B C61B 1.524(13)
C60B C62B 1.531(10)
C60B C63B 1.555(9)
C61B H61D 0.9700
C61B H61E 0.9700
C61B H61F 0.9700
C62B H62D 0.9700
C62B H62E 0.9700
C62B H62F 0.9700
C63B O63B 1.185(8)

loop_
_geom_torsion_atom_site_label_1
_geom_torsion_atom_site_label_2
_geom_torsion_atom_site_label_3
_geom_torsion_atom_site_label_4
_geom_torsion
C63A N10A C10A C11A 133.6(5)
C63A N10A C10A C15A -100.8(5)
N10A C10A C11A C12A -57.5(8)
C15A C10A C11A C12A 176.2(7)
C10A C11A C12A C14A -39.1(14)
C10A C11A C12A C13A -173.3(9)
N10A C10A C15A O15A -173.8(5)
C11A C10A C15A O15A -48.4(7)
N10A C10A C15A N20A 6.6(6)
C11A C10A C15A N20A 132.1(5)
O15A C15A N20A C20A -5.3(8)
C10A C15A N20A C20A 174.2(4)
C15A N20A C20A C21A -148.4(5)
C15A N20A C20A C25A 88.2(6)
N20A C20A C21A C22A 169.0(5)
C25A C20A C21A C22A -70.8(6)
C20A C21A C22A C24A 178.1(6)
C20A C21A C22A C23A -60.4(7)
N20A C20A C25A O25A 102.6(6)
C21A C20A C25A O25A -19.0(7)
N20A C20A C25A N30A -74.3(5)
C21A C20A C25A N30A 164.0(5)
O25A C25A N30A C30A -5.0(9)
C20A C25A N30A C30A 171.8(5)
C25A N30A C30A C31A 68.0(7)
C25A N30A C30A C33A -52.0(7)
C25A N30A C30A C32A -168.4(6)
N30A C30A C33A O33A 143.3(6)
C31A C30A C33A O33A 22.3(8)
C32A C30A C33A O33A -101.0(8)
N30A C30A C33A N40A -40.6(7)
C31A C30A C33A N40A -161.5(6)
C32A C30A C33A N40A 75.2(7)
O33A C33A N40A C40A -2.1(8)
C30A C33A N40A C40A -178.2(5)
C33A N40A C40A C45A -140.9(5)
C33A N40A C40A C41A 97.1(6)
N40A C40A C41A C42A -164.8(6)
C45A C40A C41A C42A 75.6(7)
C40A C41A C42A C44A -169.0(8)
C40A C41A C42A C43A 71.2(8)
N40A C40A C45A O45A -69.8(6)
C41A C40A C45A O45A 51.9(6)
N40A C40A C45A N50A 108.6(5)
C41A C40A C45A N50A -129.8(5)
O45A C45A N50A C50A -2.9(8)
C40A C45A N50A C50A 178.8(5)
C45A N50A C50A C51A 167.8(5)
C45A N50A C50A C55A 47.7(7)
N50A C50A C51A C52A 174.2(5)
C55A C50A C51A C52A -64.8(6)
C50A C51A C52A C53A -73.2(7)
C50A C51A C52A C54A 163.4(6)
N50A C50A C55A O55A 60.4(6)
C51A C50A C55A O55A -58.8(6)
N50A C50A C55A N60A -121.6(5)
C51A C50A C55A N60A 119.2(5)
O55A C55A N60A C60A 0.8(8)
C50A C55A N60A C60A -177.1(4)
C55A N60A C60A C62A -175.1(5)
C55A N60A C60A C61A 63.7(7)
C55A N60A C60A C63A -57.9(6)
C10A N10A C63A O63A -2.2(7)
C10A N10A C63A C60A -179.2(4)
N60A C60A C63A O63A 167.7(5)
C62A C60A C63A O63A -74.4(6)
C61A C60A C63A O63A 44.8(7)
N60A C60A C63A N10A -15.2(6)
C62A C60A C63A N10A 102.7(5)
C61A C60A C63A N10A -138.1(5)
C63B N10B C10B C11B 100.2(7)
C63B N10B C10B C15B -139.1(6)
N10B C10B C11B C12B -69.0(7)
C15B C10B C11B C12B 170.7(6)
C10B C11B C12B C14B 170.5(8)
C10B C11B C12B C13B -67.0(9)
N10B C10B C15B O15B -66.5(7)
C11B C10B C15B O15B 55.4(7)
N10B C10B C15B N20B 113.7(6)
C11B C10B C15B N20B -124.4(6)
O15B C15B N20B C20B -3.4(8)
C10B C15B N20B C20B 176.4(5)
C15B N20B C20B C21B 173.3(5)
C15B N20B C20B C25B 52.0(6)
N20B C20B C21B C22B -175.5(4)
C25B C20B C21B C22B -54.9(6)
C20B C21B C22B C24B -57.1(7)
C20B C21B C22B C23B 179.8(5)
N20B C20B C25B O25B 53.4(6)
C21B C20B C25B O25B -67.4(6)
N20B C20B C25B N30B -126.4(5)
C21B C20B C25B N30B 112.8(5)
O25B C25B N30B C30B 4.8(8)
C20B C25B N30B C30B -175.5(5)
C25B N30B C30B C31B 61.8(7)
C25B N30B C30B C32B -177.1(6)
C25B N30B C30B C33B -60.2(7)
N30B C30B C33B O33B 162.4(7)
C31B C30B C33B O33B 38.7(9)
C32B C30B C33B O33B -80.8(8)
N30B C30B C33B N40B -20.6(8)
C31B C30B C33B N40B -144.2(6)
C32B C30B C33B N40B 96.3(7)
O33B C33B N40B C40B -4.5(9)
C30B C33B N40B C40B 178.5(5)
C33B N40B C40B C45B -82.7(6)
C33B N40B C40B C41B 155.9(5)
N40B C40B C41B C42B -62.2(7)
C45B C40B C41B C42B 172.7(5)
C40B C41B C42B C44B -58.4(11)
C40B C41B C42B C43B 178.6(6)
N40B C40B C45B O45B 173.6(5)
C41B C40B C45B O45B -63.3(6)
N40B C40B C45B N50B -8.6(7)
C41B C40B C45B N50B 114.4(5)
O45B C45B N50B C50B 2.5(8)
C40B C45B N50B C50B -175.2(4)
C45B N50B C50B C51B -144.2(5)
C45B N50B C50B C55B 93.3(6)
N50B C50B C51B C52B 69.2(7)
C55B C50B C51B C52B -171.7(6)
C50B C51B C52B C53B 67.4(9)
C50B C51B C52B C54B -170.7(9)
N50B C50B C55B O55B 103.0(6)
C51B C50B C55B O55B -18.4(8)
N50B C50B C55B N60B -72.8(6)
C51B C50B C55B N60B 165.8(5)
O55B C55B N60B C60B -1.9(9)
C50B C55B N60B C60B 173.8(5)
C55B N60B C60B C61B -166.0(6)
C55B N60B C60B C62B 72.5(8)
C55B N60B C60B C63B -47.4(7)
C10B N10B C63B O63B -6.5(11)
C10B N10B C63B C60B -178.8(6)
N60B C60B C63B O63B 141.7(7)
C61B C60B C63B O63B -99.9(9)
C62B C60B C63B O63B 21.2(10)
N60B C60B C63B N10B -45.8(8)
C61B C60B C63B N10B 72.6(8)
C62B C60B C63B N10B -166.3(7)
